data_7212621
loop_
_publ_author_name
'Constable, Edwin C.'
'Housecroft, Catherine E.'
'Neuburger, Markus'
'Price, Jason R.'
'Zampese, Jennifer A.'

_publ_section_title
;
 Redox addressable ligands in copper(i) coordination chemistry: thione and
 oligosulfide-bridged 6-methyl-2,2&#x2032;-bipyridines
;
_journal_issue 10
_journal_name_full CrystEngComm
_journal_page_first 2928
_journal_paper_doi 10.1039/c002827d
_journal_volume 12
_journal_year 2010
_chemical_formula_moiety 'C22 H18 N4 S2'
_chemical_formula_sum 'C22 H18 N4 S2'
_chemical_formula_weight 402.54
_space_group_IT_number 14
_symmetry_cell_setting monoclinic
_symmetry_space_group_name_Hall '-P 2yn'
_symmetry_space_group_name_H-M 'P 1 21/n 1'
_atom_sites_solution_hydrogens geom
_atom_sites_solution_primary direct
_audit_creation_date 07-05-17
_audit_creation_method CRYSTALS_ver_12.84
_cell_angle_alpha 90
_cell_angle_beta 95.3134(10)
_cell_angle_gamma 90
_cell_formula_units_Z 4
_cell_length_a 8.1500(2)
_cell_length_b 9.9823(2)
_cell_length_c 24.1761(5)
_cell_measurement_reflns_used 7622
_cell_measurement_temperature 173
_cell_measurement_theta_max 28
_cell_measurement_theta_min 1
_cell_volume 1958.41(7)
_computing_cell_refinement 'DENZO/SCALEPACK (Otwinowski & Minor, 1997)'
_computing_data_collection 'COLLECT (Nonius, 1997-2001).'
_computing_data_reduction 'DENZO/SCALEPACK (Otwinowski & Minor, 1997)'
_computing_molecular_graphics 'CAMERON (Watkin et al., 1996)'
_computing_publication_material 'CRYSTALS (Betteridge et al., 2003)'
_computing_structure_refinement 'CRYSTALS (Betteridge et al., 2003)'
_computing_structure_solution 'SIR92 (Altomare et al., 1994)'
_diffrn_ambient_temperature 173
_diffrn_measured_fraction_theta_full 0.997
_diffrn_measured_fraction_theta_max 0.997
_diffrn_measurement_device_type 'Nonius KappaCCD'
_diffrn_measurement_method '\f & \w scans'
_diffrn_radiation_monochromator graphite
_diffrn_radiation_type 'Mo K\a'
_diffrn_radiation_wavelength 0.71073
_diffrn_reflns_av_R_equivalents 0.040
_diffrn_reflns_limit_h_max 10
_diffrn_reflns_limit_h_min -10
_diffrn_reflns_limit_k_max 13
_diffrn_reflns_limit_k_min -13
_diffrn_reflns_limit_l_max 31
_diffrn_reflns_limit_l_min -28
_diffrn_reflns_number 14776
_diffrn_reflns_theta_full 27.910
_diffrn_reflns_theta_max 27.910
_diffrn_reflns_theta_min 2.209
_diffrn_standards_number 0
_exptl_absorpt_coefficient_mu 0.287
_exptl_absorpt_correction_T_max 0.99
_exptl_absorpt_correction_T_min 0.97
_exptl_absorpt_correction_type multi-scan
_exptl_absorpt_process_details 'DENZO/SCALEPACK (Otwinowski & Minor, 1997)'
_exptl_crystal_colour colourless
_exptl_crystal_density_diffrn 1.365
_exptl_crystal_description plate
_exptl_crystal_F_000 840
_exptl_crystal_size_max 0.25
_exptl_crystal_size_mid 0.11
_exptl_crystal_size_min 0.05
_refine_diff_density_max 0.15
_refine_diff_density_min -0.23
_refine_ls_extinction_method None
_refine_ls_goodness_of_fit_ref 0.9530
_refine_ls_hydrogen_treatment constr
_refine_ls_matrix_type full
_refine_ls_number_parameters 253
_refine_ls_number_reflns 2579
_refine_ls_number_restraints 0
_refine_ls_R_factor_all 0.0703
_refine_ls_R_factor_gt 0.0338
_refine_ls_shift/su_max 0.000428
_refine_ls_structure_factor_coef F
_refine_ls_weighting_details
;
Method= Modified Sheldrick
w=1/[\s^2^(F^2^) + ( 0.02P)^2^ + 0.01P]
,where P=(max(Fo^2^,0) + 2Fc^2^)/3
;
_refine_ls_weighting_scheme calc
_refine_ls_wR_factor_all 0.0595
_refine_ls_wR_factor_gt 0.0408
_refine_ls_wR_factor_ref 0.0408
_reflns_limit_h_max 10
_reflns_limit_h_min -10
_reflns_limit_k_max 13
_reflns_limit_k_min 0
_reflns_limit_l_max 31
_reflns_limit_l_min 0
_reflns_number_gt 2579
_reflns_number_total 4667
_reflns_threshold_expression I>3.0\s(I)
_oxford_diffrn_Wilson_B_factor 0.00
_oxford_diffrn_Wilson_scale 0.00
_oxford_refine_ls_scale 0.3217(5)
_oxford_structure_analysis_title '5171828 jp10_173k'
_cod_data_source_file c002827d.txt
_cod_data_source_block jp10_173k
_cod_depositor_comments
;
The following automatic conversions were performed:

'_symmetry_cell_setting' value 'Monoclinic' changed to 'monoclinic'
according to /home/saulius/struct/CIF-dictionaries/cif_core.dic
dictionary named 'cif_core.dic' version 2.4.2 from 2011-04-26.

Automatic conversion script
Id: cif_fix_values 1891 2012-01-12 08:04:46Z andrius 
;
_cod_original_sg_symbol_H-M 'P 21/n'
_cod_database_code 7212621

loop_
_symmetry_equiv_pos_as_xyz
x,y,z
-x,-y,-z
-x+1/2,y+1/2,-z+1/2
x+1/2,-y+1/2,z+1/2

loop_
_atom_site_label
_atom_site_type_symbol
_atom_site_fract_x
_atom_site_fract_y
_atom_site_fract_z
_atom_site_U_iso_or_equiv
_atom_site_occupancy
_atom_site_adp_type
_atom_site_refinement_flags_posn
S1 S 0.74295(7) 0.70475(6) 0.30223(2) 0.0438 1.0000 Uani .
S2 S 0.80415(7) 0.61604(7) 0.23152(2) 0.0443 1.0000 Uani .
N1 N 0.7391(2) 0.62432(17) 0.40307(7) 0.0327 1.0000 Uani .
N2 N 0.7142(2) 0.50618(17) 0.54297(7) 0.0351 1.0000 Uani .
N3 N 1.0802(2) 0.58058(16) 0.18903(6) 0.0319 1.0000 Uani .
N4 N 1.4633(2) 0.54834(17) 0.12706(7) 0.0333 1.0000 Uani .
C1 C 0.7947(3) 0.5840(2) 0.35575(8) 0.0341 1.0000 Uani .
C2 C 0.8807(3) 0.4665(2) 0.34978(9) 0.0402 1.0000 Uani .
C3 C 0.9117(3) 0.3869(2) 0.39622(9) 0.0424 1.0000 Uani .
C4 C 0.8551(3) 0.4254(2) 0.44587(9) 0.0370 1.0000 Uani .
C5 C 0.7677(2) 0.5447(2) 0.44783(8) 0.0313 1.0000 Uani .
C6 C 0.6982(2) 0.5904(2) 0.49947(8) 0.0315 1.0000 Uani .
C7 C 0.6199(3) 0.7131(2) 0.50141(9) 0.0365 1.0000 Uani .
C8 C 0.5538(3) 0.7497(2) 0.54964(9) 0.0420 1.0000 Uani .
C9 C 0.5670(3) 0.6634(2) 0.59417(9) 0.0407 1.0000 Uani .
C10 C 0.6495(3) 0.5427(2) 0.58979(9) 0.0374 1.0000 Uani .
C11 C 0.6698(3) 0.4466(2) 0.63776(9) 0.0501 1.0000 Uani .
C21 C 1.0164(3) 0.6558(2) 0.22732(8) 0.0333 1.0000 Uani .
C22 C 1.1025(3) 0.7543(2) 0.25837(9) 0.0391 1.0000 Uani .
C23 C 1.2656(3) 0.7731(2) 0.24934(9) 0.0392 1.0000 Uani .
C24 C 1.3352(3) 0.6975(2) 0.20992(8) 0.0341 1.0000 Uani .
C25 C 1.2386(3) 0.6029(2) 0.17984(8) 0.0297 1.0000 Uani .
C26 C 1.3074(3) 0.5201(2) 0.13642(8) 0.0304 1.0000 Uani .
C27 C 1.2168(3) 0.4193(2) 0.10829(8) 0.0360 1.0000 Uani .
C28 C 1.2917(3) 0.3444(2) 0.06969(9) 0.0414 1.0000 Uani .
C29 C 1.4525(3) 0.3718(2) 0.06022(9) 0.0399 1.0000 Uani .
C30 C 1.5356(3) 0.4754(2) 0.08953(8) 0.0349 1.0000 Uani .
C31 C 1.7104(3) 0.5096(2) 0.08172(10) 0.0485 1.0000 Uani .
H21 H 0.9178 0.4430 0.3142 0.0500 1.0000 Uiso R
H31 H 0.9736 0.3032 0.3941 0.0527 1.0000 Uiso R
H41 H 0.8765 0.3724 0.4794 0.0463 1.0000 Uiso R
H71 H 0.6100 0.7705 0.4690 0.0465 1.0000 Uiso R
H81 H 0.4979 0.8348 0.5519 0.0531 1.0000 Uiso R
H91 H 0.5192 0.6858 0.6284 0.0483 1.0000 Uiso R
H111 H 0.6466 0.4919 0.6712 0.0767 1.0000 Uiso R
H112 H 0.7829 0.4105 0.6418 0.0767 1.0000 Uiso R
H113 H 0.5885 0.3730 0.6309 0.0765 1.0000 Uiso R
H221 H 1.0479 0.8052 0.2854 0.0477 1.0000 Uiso R
H231 H 1.3333 0.8396 0.2707 0.0501 1.0000 Uiso R
H241 H 1.4515 0.7090 0.2031 0.0422 1.0000 Uiso R
H271 H 1.1037 0.4009 0.1155 0.0438 1.0000 Uiso R
H281 H 1.2303 0.2751 0.0498 0.0518 1.0000 Uiso R
H291 H 1.5058 0.3213 0.0337 0.0488 1.0000 Uiso R
H311 H 1.7308 0.4924 0.0436 0.0753 1.0000 Uiso R
H312 H 1.7867 0.4576 0.1065 0.0757 1.0000 Uiso R
H313 H 1.7310 0.6029 0.0888 0.0758 1.0000 Uiso R

loop_
_atom_site_aniso_label
_atom_site_aniso_U_11
_atom_site_aniso_U_22
_atom_site_aniso_U_33
_atom_site_aniso_U_23
_atom_site_aniso_U_13
_atom_site_aniso_U_12
S1 0.0446(4) 0.0537(4) 0.0347(3) 0.0054(3) 0.0122(2) 0.0120(3)
S2 0.0363(3) 0.0656(4) 0.0318(3) -0.0026(3) 0.0071(2) -0.0016(3)
N1 0.0287(9) 0.0350(10) 0.0353(9) -0.0008(8) 0.0077(7) -0.0008(8)
N2 0.0367(10) 0.0366(10) 0.0329(10) -0.0016(8) 0.0076(8) -0.0035(9)
N3 0.0339(10) 0.0345(10) 0.0278(9) 0.0028(8) 0.0055(7) -0.0003(8)
N4 0.0326(10) 0.0341(10) 0.0339(9) -0.0014(8) 0.0067(8) -0.0003(8)
C1 0.0297(11) 0.0398(13) 0.0337(11) 0.0024(9) 0.0078(9) -0.0018(10)
C2 0.0421(13) 0.0431(13) 0.0374(12) -0.0042(10) 0.0146(10) 0.0033(11)
C3 0.0442(14) 0.0356(13) 0.0497(13) 0.0006(11) 0.0172(11) 0.0078(11)
C4 0.0372(12) 0.0357(12) 0.0392(12) 0.0046(10) 0.0098(10) 0.0015(10)
C5 0.0273(11) 0.0328(12) 0.0344(11) -0.0019(9) 0.0054(9) -0.0044(10)
C6 0.0254(11) 0.0348(12) 0.0343(11) -0.0033(9) 0.0037(9) -0.0063(10)
C7 0.0361(12) 0.0352(12) 0.0389(12) -0.0004(10) 0.0075(10) -0.0006(11)
C8 0.0403(13) 0.0397(13) 0.0471(14) -0.0085(11) 0.0092(11) 0.0024(11)
C9 0.0409(14) 0.0457(14) 0.0371(12) -0.0115(10) 0.0126(10) -0.0079(11)
C10 0.0368(13) 0.0421(13) 0.0339(12) -0.0038(10) 0.0062(10) -0.0106(11)
C11 0.0628(16) 0.0524(15) 0.0367(13) 0.0008(11) 0.0128(12) -0.0028(13)
C21 0.0355(12) 0.0401(12) 0.0247(10) 0.0057(9) 0.0049(9) 0.0026(10)
C22 0.0454(14) 0.0409(13) 0.0319(11) -0.0037(10) 0.0084(10) 0.0028(11)
C23 0.0448(14) 0.0385(13) 0.0343(11) -0.0039(10) 0.0038(10) -0.0042(11)
C24 0.0342(12) 0.0365(12) 0.0316(11) 0.0007(10) 0.0036(9) -0.0040(10)
C25 0.0346(12) 0.0294(11) 0.0255(10) 0.0051(9) 0.0046(9) 0.0001(10)
C26 0.0333(12) 0.0296(11) 0.0284(10) 0.0045(9) 0.0034(9) 0.0007(10)
C27 0.0365(12) 0.0373(12) 0.0344(11) -0.0008(10) 0.0051(10) -0.0042(10)
C28 0.0454(14) 0.0409(13) 0.0384(12) -0.0095(10) 0.0062(10) -0.0068(11)
C29 0.0441(14) 0.0389(13) 0.0377(12) -0.0074(10) 0.0098(10) -0.0002(11)
C30 0.0345(12) 0.0364(12) 0.0346(11) 0.0012(9) 0.0069(9) 0.0029(10)
C31 0.0399(14) 0.0552(16) 0.0524(15) -0.0110(12) 0.0154(11) -0.0041(13)

loop_
_atom_type_symbol
_atom_type_scat_dispersion_real
_atom_type_scat_dispersion_imag
_atom_type_scat_Cromer_Mann_a1
_atom_type_scat_Cromer_Mann_b1
_atom_type_scat_Cromer_Mann_a2
_atom_type_scat_Cromer_Mann_b2
_atom_type_scat_Cromer_Mann_a3
_atom_type_scat_Cromer_Mann_b3
_atom_type_scat_Cromer_Mann_a4
_atom_type_scat_Cromer_Mann_b4
_atom_type_scat_Cromer_Mann_c
_atom_type_scat_source
C 0.0033 0.0016 2.3100 20.8439 1.0200 10.2075 1.5886 0.5687 0.8650 51.6512 0.2156 'International Tables Vol C 4.2.6.8 and 6.1.1.4'
H 0.0000 0.0000 0.4930 10.5109 0.3229 26.1257 0.1402 3.1424 0.0408 57.7998 0.0030 'International Tables Vol C 4.2.6.8 and 6.1.1.4'
N 0.0061 0.0033 12.2126 0.0057 3.1322 9.8933 2.0125 28.9975 1.1663 0.5826 -11.5290 'International Tables Vol C 4.2.6.8 and 6.1.1.4'
S 0.1246 0.1234 6.9053 1.4679 5.2034 22.2151 1.4379 0.2536 1.5863 56.1720 0.8669 'International Tables Vol C 4.2.6.8 and 6.1.1.4'

loop_
_geom_angle_atom_site_label_1
_geom_angle_atom_site_label_2
_geom_angle_atom_site_label_3
_geom_angle
_geom_angle_publ_flag
S2 S1 C1 104.80(8) yes
S1 S2 C21 105.42(7) yes
C1 N1 C5 117.73(18) yes
C6 N2 C10 118.22(18) yes
C21 N3 C25 117.51(17) yes
C26 N4 C30 118.83(18) yes
S1 C1 N1 109.96(15) yes
S1 C1 C2 125.74(16) yes
N1 C1 C2 124.29(19) yes
C1 C2 C3 117.4(2) yes
C1 C2 H21 120.2 no
C3 C2 H21 122.4 no
C2 C3 C4 119.8(2) yes
C2 C3 H31 120.3 no
C4 C3 H31 119.9 no
C3 C4 C5 118.8(2) yes
C3 C4 H41 121.8 no
C5 C4 H41 119.4 no
C4 C5 N1 121.95(19) yes
C4 C5 C6 121.77(19) yes
N1 C5 C6 116.27(18) yes
C5 C6 N2 116.60(18) yes
C5 C6 C7 120.77(19) yes
N2 C6 C7 122.63(19) yes
C6 C7 C8 118.7(2) yes
C6 C7 H71 120.0 no
C8 C7 H71 121.2 no
C7 C8 C9 119.2(2) yes
C7 C8 H81 120.3 no
C9 C8 H81 120.5 no
C8 C9 C10 119.1(2) yes
C8 C9 H91 120.9 no
C10 C9 H91 119.9 no
C9 C10 N2 122.0(2) yes
C9 C10 C11 121.0(2) yes
N2 C10 C11 117.0(2) yes
C10 C11 H111 109.5 no
C10 C11 H112 110.2 no
H111 C11 H112 110.1 no
C10 C11 H113 108.6 no
H111 C11 H113 108.0 no
H112 C11 H113 110.4 no
S2 C21 N3 110.85(15) yes
S2 C21 C22 124.78(17) yes
N3 C21 C22 124.3(2) yes
C21 C22 C23 117.2(2) yes
C21 C22 H221 119.8 no
C23 C22 H221 123.0 no
C22 C23 C24 119.9(2) yes
C22 C23 H231 120.9 no
C24 C23 H231 119.2 no
C23 C24 C25 118.9(2) yes
C23 C24 H241 121.1 no
C25 C24 H241 120.0 no
C24 C25 N3 122.02(18) yes
C24 C25 C26 120.97(19) yes
N3 C25 C26 117.01(18) yes
C25 C26 N4 115.33(18) yes
C25 C26 C27 122.03(19) yes
N4 C26 C27 122.63(19) yes
C26 C27 C28 118.3(2) yes
C26 C27 H271 121.3 no
C28 C27 H271 120.4 no
C27 C28 C29 119.4(2) yes
C27 C28 H281 119.2 no
C29 C28 H281 121.4 no
C28 C29 C30 119.2(2) yes
C28 C29 H291 120.5 no
C30 C29 H291 120.4 no
C29 C30 N4 121.59(19) yes
C29 C30 C31 121.98(19) yes
N4 C30 C31 116.42(19) yes
C30 C31 H311 109.3 no
C30 C31 H312 111.3 no
H311 C31 H312 109.6 no
C30 C31 H313 110.7 no
H311 C31 H313 107.4 no
H312 C31 H313 108.5 no

loop_
_geom_bond_atom_site_label_1
_geom_bond_atom_site_label_2
_geom_bond_distance
_geom_bond_publ_flag
S1 S2 2.0281(8) yes
S1 C1 1.790(2) yes
S2 C21 1.787(2) yes
N1 C1 1.331(2) yes
N1 C5 1.345(2) yes
N2 C6 1.343(2) yes
N2 C10 1.343(3) yes
N3 C21 1.334(3) yes
N3 C25 1.349(3) yes
N4 C26 1.341(3) yes
N4 C30 1.341(3) yes
C1 C2 1.381(3) yes
C2 C3 1.380(3) yes
C2 H21 0.968 no
C3 C4 1.380(3) yes
C3 H31 0.980 no
C4 C5 1.391(3) yes
C4 H41 0.971 no
C5 C6 1.489(3) yes
C6 C7 1.384(3) yes
C7 C8 1.378(3) yes
C7 H71 0.968 no
C8 C9 1.375(3) yes
C8 H81 0.968 no
C9 C10 1.389(3) yes
C9 H91 0.973 no
C10 C11 1.502(3) yes
C11 H111 0.961 no
C11 H112 0.986 no
C11 H113 0.993 no
C21 C22 1.387(3) yes
C22 C23 1.380(3) yes
C22 H221 0.969 no
C23 C24 1.378(3) yes
C23 H231 0.979 no
C24 C25 1.391(3) yes
C24 H241 0.983 no
C25 C26 1.486(3) yes
C26 C27 1.389(3) yes
C27 C28 1.381(3) yes
C27 H271 0.971 no
C28 C29 1.379(3) yes
C28 H281 0.957 no
C29 C30 1.393(3) yes
C29 H291 0.952 no
C30 C31 1.494(3) yes
C31 H311 0.968 no
C31 H312 0.973 no
C31 H313 0.959 no
